data_4061061
loop_
_publ_author_name
'Tanase, Tomoaki'
'Goto, Eri'
'Begum, Rowshan A.'
'Hamaguchi, Makiko'
'Zhan, Shuzhong'
'Iida, Masayasu'
'Sakai, Ken'

_publ_section_title
;
 Reactive Rigid-Rod Organometallic Polymers Involving Linear Triplatinum
 Units Connected by \p-Conjugated Bisisocyanides
;
_journal_coden_ASTM ORGND7
_journal_issue 25
_journal_name_full Organometallics
_journal_page_first 5975
_journal_page_last 5988
_journal_paper_doi 10.1021/om0494566
_journal_volume 23
_journal_year 2004
_chemical_formula_sum 'C79 H76 Cl6 F12 N2 P8 Pt3'
_chemical_formula_weight 2327.24
_space_group_IT_number 14
_symmetry_cell_setting monoclinic
_symmetry_space_group_name_Hall '-P 2ybc'
_symmetry_space_group_name_H-M 'P 1 21/c 1'
_cell_angle_alpha 90
_cell_angle_beta 111.174(6)
_cell_angle_gamma 90
_cell_formula_units_Z 4
_cell_length_a 23.511(3)
_cell_length_b 17.137(2)
_cell_length_c 25.919(4)
_cell_measurement_temperature 153.2
_cell_volume 9738(2)
_exptl_crystal_density_diffrn 1.587
_cod_original_sg_symbol_H-M 'P 21/c'
_cod_original_formula_sum 'C79 H76 Cl6 F12 N2 P8 Pt3 '
_cod_database_code 4061061

loop_
_symmetry_equiv_pos_as_xyz
x,y,z
-x,1/2+y,1/2-z
-x,-y,-z
x,1/2-y,1/2+z

loop_
_atom_site_label
_atom_site_type_symbol
_atom_site_fract_x
_atom_site_fract_y
_atom_site_fract_z
_atom_site_U_iso_or_equiv
_atom_site_adp_type
_atom_site_occupancy
_atom_site_calc_flag
_atom_site_refinement_flags
_atom_site_disorder_assembly
_atom_site_disorder_group
Pt(1) Pt 0.23259(4) 0.04722(3) 0.44871(3) 0.0367(2) Uani 1.00 d . . .
Pt(2) Pt 0.23456(4) 0.20478(3) 0.45297(3) 0.0288(2) Uani 1.00 d . . .
Pt(3) Pt 0.23664(4) 0.36206(3) 0.45633(3) 0.0383(2) Uani 1.00 d . . .
Cl(1) Cl 0.3743(5) -0.4171(6) 0.6887(4) 0.164(4) Uani 1.00 d . . .
Cl(2) Cl 0.4652(5) -0.3002(7) 0.7018(4) 0.181(5) Uani 1.00 d . . .
Cl(3) Cl 0.4681(7) -0.0464(8) 0.7385(6) 0.240(7) Uani 1.00 d . . .
Cl(4) Cl 0.4168(9) 0.024(1) 0.8157(6) 0.308(8) Uani 1.00 d . . .
Cl(5) Cl 0.2864(7) -0.246(1) 0.6928(6) 0.270(8) Uani 1.00 d . . .
Cl(6) Cl 0.2777(6) -0.071(1) 0.6854(7) 0.264(7) Uani 1.00 d . . .
P(11) P 0.3220(4) 0.0538(5) 0.5177(3) 0.021(2) Uani 0.50 d P . .
P(12) P 0.3368(4) 0.2051(5) 0.4724(3) 0.017(2) Uani 0.50 d P . .
P(13) P 0.3304(4) 0.3552(5) 0.5277(3) 0.026(2) Uani 0.50 d P . .
P(21) P 0.3407(5) 0.0505(6) 0.4729(5) 0.050(3) Uani 0.50 d P . .
P(22) P 0.3266(4) 0.1986(6) 0.5255(5) 0.043(3) Uani 0.50 d P . .
P(23) P 0.3380(6) 0.3499(6) 0.4804(5) 0.060(4) Uani 0.50 d P . .
P(31) P 0.1367(4) 0.0610(5) 0.3806(4) 0.026(2) Uani 0.50 d P . .
P(32) P 0.1331(4) 0.2116(4) 0.4330(3) 0.020(2) Uani 0.50 d P . .
P(33) P 0.1459(4) 0.3649(5) 0.3835(4) 0.028(2) Uani 0.50 d P . .
P(41) P 0.1332(5) 0.0497(6) 0.4309(5) 0.051(3) Uani 0.50 d P . .
P(42) P 0.1456(5) 0.2024(6) 0.3840(5) 0.052(3) Uani 0.50 d P . .
P(43) P 0.1331(5) 0.3525(6) 0.4307(6) 0.062(4) Uani 0.50 d P . .
P(51) P 0.5561(3) 0.2480(5) 0.6215(3) 0.082(2) Uani 1.00 d . . .
P(52) P 0.9073(4) 0.1660(5) 0.2924(4) 0.105(3) Uani 1.00 d . . .
F(11) F 0.5162(6) 0.3221(9) 0.5985(8) 0.131(6) Uani 1.00 d . . .
F(12) F 0.6020(8) 0.277(1) 0.5911(8) 0.149(7) Uani 1.00 d . . .
F(13) F 0.5950(7) 0.170(1) 0.6399(9) 0.191(9) Uani 1.00 d . . .
F(14) F 0.5894(8) 0.295(1) 0.6753(8) 0.183(9) Uani 1.00 d . . .
F(15) F 0.5193(7) 0.209(1) 0.5662(7) 0.131(7) Uani 1.00 d . . .
F(16) F 0.5079(7) 0.222(1) 0.6463(7) 0.142(7) Uani 1.00 d . . .
F(21) F 0.9564(9) 0.228(1) 0.313(1) 0.26(1) Uani 1.00 d . . .
F(22) F 0.8612(7) 0.229(1) 0.2651(10) 0.163(9) Uani 1.00 d . . .
F(23) F 0.886(2) 0.191(2) 0.341(1) 0.25(1) Uani 1.00 d . . .
F(24) F 0.915(1) 0.151(2) 0.238(1) 0.26(1) Uani 1.00 d . . .
F(25) F 0.9509(8) 0.097(1) 0.318(1) 0.25(1) Uani 1.00 d . . .
F(26) F 0.8547(9) 0.109(1) 0.286(1) 0.23(1) Uani 1.00 d . . .
N(1) N 0.2331(8) -0.1326(9) 0.4472(7) 0.055(4) Uiso 1.00 d . . .
N(2) N 0.2400(6) -0.4632(7) 0.4550(5) 0.025(3) Uiso 1.00 d . . .
C(1) C 0.231(1) -0.065(1) 0.450(1) 0.065(6) Uiso 1.00 d . . .
C(2) C 0.239(1) 0.477(1) 0.4546(10) 0.059(6) Uiso 1.00 d . . .
C(3) C 0.374(1) 0.118(1) 0.499(1) 0.079(8) Uiso 1.00 d . . .
C(4) C 0.377(1) 0.275(1) 0.5352(10) 0.069(7) Uiso 1.00 d . . .
C(5) C 0.0880(9) 0.129(1) 0.4017(9) 0.060(6) Uiso 1.00 d . . .
C(6) C 0.1027(10) 0.287(1) 0.3706(9) 0.065(6) Uiso 1.00 d . . .
C(11) C 0.2355(9) -0.2180(10) 0.4463(9) 0.050(5) Uiso 1.00 d . . .
C(12) C 0.2228(9) -0.254(1) 0.4939(9) 0.057(6) Uiso 1.00 d . . .
C(13) C 0.2297(9) -0.335(1) 0.4965(8) 0.048(5) Uiso 1.00 d . . .
C(14) C 0.2388(9) -0.3715(10) 0.4556(9) 0.048(5) Uiso 1.00 d . . .
C(15) C 0.2484(8) -0.337(1) 0.4085(8) 0.040(5) Uiso 1.00 d . . .
C(16) C 0.2428(8) -0.255(1) 0.4039(8) 0.042(5) Uiso 1.00 d . . .
C(17) C 0.212(1) -0.210(2) 0.538(1) 0.12(1) Uiso 1.00 d . . .
C(18) C 0.217(1) -0.380(1) 0.5436(10) 0.076(7) Uiso 1.00 d . . .
C(19) C 0.259(1) -0.381(1) 0.3633(10) 0.072(7) Uiso 1.00 d . . .
C(20) C 0.2520(9) -0.210(1) 0.3589(9) 0.057(6) Uiso 1.00 d . . .
C(21) C 0.3630(6) -0.0361(9) 0.5374(7) 0.1168 Uiso 1.00 d G . .
C(22) C 0.3633(7) -0.067(1) 0.5873(7) 0.1168 Uiso 1.00 d G . .
C(23) C 0.3796(9) -0.145(1) 0.6006(7) 0.1168 Uiso 1.00 d G . .
C(24) C 0.3957(8) -0.1916(9) 0.5640(9) 0.1168 Uiso 1.00 d G . .
C(25) C 0.3953(7) -0.161(1) 0.5141(8) 0.1168 Uiso 1.00 d G . .
C(26) C 0.3790(7) -0.083(1) 0.5008(7) 0.1168 Uiso 1.00 d G . .
C(27) C 0.3687(8) 0.035(1) 0.4171(7) 0.0481 Uiso 0.50 d G . .
C(28) C 0.3321(8) 0.021(1) 0.3620(8) 0.0481 Uiso 0.50 d G . .
C(29) C 0.3587(9) 0.013(1) 0.3221(7) 0.0481 Uiso 0.50 d G . .
C(30) C 0.4219(9) 0.018(1) 0.3373(8) 0.0481 Uiso 0.50 d G . .
C(31) C 0.4584(8) 0.032(2) 0.3924(8) 0.0481 Uiso 0.50 d G . .
C(32) C 0.4319(8) 0.040(1) 0.4322(7) 0.0481 Uiso 0.50 d G . .
C(33) C 0.0891(8) -0.032(1) 0.370(1) 0.1971 Uiso 1.00 d G . .
C(34) C 0.0624(9) -0.082(2) 0.3967(10) 0.1971 Uiso 1.00 d G . .
C(35) C 0.041(1) -0.155(1) 0.374(1) 0.1971 Uiso 1.00 d G . .
C(36) C 0.047(1) -0.177(1) 0.324(1) 0.1971 Uiso 1.00 d G . .
C(37) C 0.0737(9) -0.127(2) 0.297(1) 0.1971 Uiso 1.00 d G . .
C(38) C 0.0948(9) -0.054(2) 0.320(1) 0.1971 Uiso 1.00 d G . .
C(39) C 0.111(1) 0.023(1) 0.487(1) 0.0854 Uiso 0.50 d G . .
C(40) C 0.054(1) 0.045(2) 0.488(1) 0.0854 Uiso 0.50 d G . .
C(41) C 0.040(1) 0.029(2) 0.534(1) 0.0854 Uiso 0.50 d G . .
C(42) C 0.082(2) -0.009(2) 0.579(1) 0.0854 Uiso 0.50 d G . .
C(43) C 0.139(1) -0.031(2) 0.579(1) 0.0854 Uiso 0.50 d G . .
C(44) C 0.153(1) -0.015(2) 0.532(1) 0.0854 Uiso 0.50 d G . .
C(45) C 0.1532(10) 0.384(1) 0.3180(8) 0.0571 Uiso 0.50 d G . .
C(46) C 0.2065(9) 0.416(1) 0.3149(9) 0.0571 Uiso 0.50 d G . .
C(47) C 0.211(1) 0.430(2) 0.263(1) 0.0571 Uiso 0.50 d G . .
C(48) C 0.161(1) 0.413(1) 0.2151(9) 0.0571 Uiso 0.50 d G . .
C(49) C 0.108(1) 0.382(1) 0.2182(8) 0.0571 Uiso 0.50 d G . .
C(50) C 0.1039(9) 0.367(1) 0.2697(9) 0.0571 Uiso 0.50 d G . .
C(51) C 0.3260(8) 0.3704(9) 0.5950(6) 0.0349 Uiso 0.50 d G . .
C(52) C 0.2753(7) 0.397(1) 0.6060(7) 0.0349 Uiso 0.50 d G . .
C(53) C 0.2781(9) 0.403(1) 0.6605(8) 0.0349 Uiso 0.50 d G . .
C(54) C 0.332(1) 0.383(1) 0.7041(6) 0.0349 Uiso 0.50 d G . .
C(55) C 0.3823(8) 0.357(1) 0.6931(7) 0.0349 Uiso 0.50 d G . .
C(56) C 0.3795(7) 0.351(1) 0.6386(7) 0.0349 Uiso 0.50 d G . .
C(57) C 0.0999(9) 0.451(1) 0.394(1) 0.0737 Uiso 0.50 d G . .
C(58) C 0.087(1) 0.455(1) 0.442(1) 0.0737 Uiso 0.50 d G . .
C(59) C 0.068(1) 0.525(2) 0.458(1) 0.0737 Uiso 0.50 d G . .
C(60) C 0.062(1) 0.592(1) 0.425(1) 0.0737 Uiso 0.50 d G . .
C(61) C 0.075(1) 0.588(1) 0.376(1) 0.0737 Uiso 0.50 d G . .
C(62) C 0.094(1) 0.517(2) 0.3606(10) 0.0737 Uiso 0.50 d G . .
C(63) C 0.3790(8) 0.436(1) 0.5209(8) 0.0488 Uiso 0.50 d G . .
C(64) C 0.404(1) 0.475(1) 0.5513(9) 0.0660 Uiso 0.50 d G . .
C(65) C 0.409(1) 0.570(1) 0.5450(10) 0.0488 Uiso 0.50 d G . .
C(66) C 0.423(1) 0.577(1) 0.497(1) 0.0488 Uiso 0.50 d G . .
C(67) C 0.4155(9) 0.514(1) 0.4617(9) 0.0488 Uiso 0.50 d G . .
C(68) C 0.3933(10) 0.443(1) 0.4734(8) 0.0488 Uiso 0.50 d G . .
C(69) C 0.3814(9) 0.442(1) 0.4985(10) 0.0660 Uiso 0.50 d G . .
C(70) C 0.3869(9) 0.499(1) 0.5567(8) 0.0488 Uiso 0.50 d G . .
C(71) C 0.436(1) 0.545(2) 0.560(1) 0.0660 Uiso 0.50 d G . .
C(72) C 0.446(1) 0.582(1) 0.516(1) 0.0660 Uiso 0.50 d G . .
C(73) C 0.424(1) 0.549(1) 0.464(1) 0.0660 Uiso 0.50 d G . .
C(74) C 0.392(1) 0.479(2) 0.4547(9) 0.0660 Uiso 0.50 d G . .
C(75) C 0.320(2) 0.099(2) 0.583(1) 0.036(9) Uiso 0.50 d P . .
C(76) C 0.269(1) 0.129(1) 0.5902(9) 0.066(7) Uiso 1.00 d . . .
C(77) C 0.277(2) 0.160(3) 0.639(2) 0.08(1) Uiso 0.50 d P . .
C(78) C 0.328(2) 0.165(3) 0.686(2) 0.07(1) Uiso 0.50 d P . .
C(79) C 0.382(1) 0.134(1) 0.682(1) 0.073(7) Uiso 1.00 d . . .
C(80) C 0.384(2) 0.105(2) 0.628(1) 0.041(9) Uiso 0.50 d P . .
C(81) C 0.317(2) 0.165(3) 0.590(2) 0.06(1) Uiso 0.50 d P . .
C(82) C 0.395(3) 0.166(4) 0.642(2) 0.11(2) Uiso 0.50 d P . .
C(83) C 0.324(3) 0.092(5) 0.693(3) 0.17(2) Uiso 0.50 d P . .
C(84) C 0.261(3) 0.103(4) 0.639(3) 0.13(2) Uiso 0.50 d P . .
C(85) C 0.104(2) 0.242(2) 0.484(1) 0.036(9) Uiso 0.50 d P . .
C(86) C 0.044(2) 0.239(3) 0.476(2) 0.05(1) Uiso 0.50 d P . .
C(87) C 0.024(1) 0.269(2) 0.511(1) 0.11(1) Uiso 1.00 d . . .
C(88) C 0.052(2) 0.288(2) 0.560(2) 0.15(1) Uiso 1.00 d . . .
C(89) C 0.122(1) 0.289(2) 0.574(1) 0.12(1) Uiso 1.00 d . . .
C(90) C 0.1496(10) 0.274(1) 0.5348(9) 0.062(6) Uiso 1.00 d . . .
C(91) C 0.101(2) 0.301(3) 0.480(2) 0.08(1) Uiso 0.50 d P . .
C(92) C 0.037(2) 0.288(2) 0.469(2) 0.06(1) Uiso 0.50 d P . .
C(93) C 0.362(2) 0.298(2) 0.427(2) 0.05(1) Uiso 0.50 d P . .
C(94) C 0.3212(9) 0.276(1) 0.3727(9) 0.057(6) Uiso 1.00 d . . .
C(95) C 0.334(1) 0.273(2) 0.330(1) 0.098(9) Uiso 1.00 d . . .
C(96) C 0.412(2) 0.239(3) 0.349(2) 0.06(1) Uiso 0.50 d P . .
C(97) C 0.446(1) 0.258(2) 0.390(1) 0.078(8) Uiso 1.00 d . . .
C(98) C 0.427(2) 0.290(3) 0.443(2) 0.07(1) Uiso 0.50 d P . .
C(99) C 0.358(1) 0.237(2) 0.415(1) 0.021(7) Uiso 0.50 d P . .
C(100) C 0.431(2) 0.226(2) 0.428(2) 0.04(1) Uiso 0.50 d P . .
C(101) C 0.403(2) 0.282(3) 0.334(2) 0.06(1) Uiso 0.50 d P . .
C(102) C 0.133(1) 0.103(2) 0.316(1) 0.028(8) Uiso 0.50 d P . .
C(103) C 0.1895(9) 0.133(1) 0.3120(9) 0.056(6) Uiso 1.00 d . . .
C(104) C 0.194(2) 0.166(3) 0.264(2) 0.06(1) Uiso 0.50 d P . .
C(105) C 0.132(2) 0.183(2) 0.221(2) 0.05(1) Uiso 0.50 d P . .
C(106) C 0.081(1) 0.154(2) 0.221(1) 0.096(9) Uiso 1.00 d . . .
C(107) C 0.078(2) 0.108(2) 0.273(2) 0.05(1) Uiso 0.50 d P . .
C(108) C 0.144(2) 0.160(3) 0.319(2) 0.06(1) Uiso 0.50 d P . .
C(109) C 0.191(2) 0.115(3) 0.263(2) 0.07(1) Uiso 0.50 d P . .
C(110) C 0.120(4) 0.125(5) 0.210(4) 0.18(2) Uiso 0.50 d P . .
C(111) C 0.087(2) 0.157(3) 0.272(2) 0.06(1) Uiso 0.50 d P . .
C(112) C 0.101(3) 0.455(3) 0.407(4) 0.3604 Uiso 0.50 d G . .
C(113) C 0.095(4) 0.484(5) 0.455(3) 0.3604 Uiso 0.50 d G . .
C(114) C 0.059(3) 0.477(5) 0.355(3) 0.3604 Uiso 0.50 d G . .
C(115) C 0.012(3) 0.528(5) 0.351(4) 0.3604 Uiso 0.50 d G . .
C(116) C 0.006(3) 0.558(4) 0.399(6) 0.3604 Uiso 0.50 d G . .
C(117) C 0.048(4) 0.536(5) 0.451(5) 0.3604 Uiso 0.50 d G . .
C(201) C 0.464(3) -0.041(4) 0.805(3) 0.26(2) Uiso 1.00 d . . .
C(202) C 0.423(1) -0.352(2) 0.735(1) 0.12(1) Uiso 1.00 d . . .
C(203) C 0.282(2) -0.159(4) 0.724(2) 0.26(2) Uiso 1.00 d . . .
H(1) H 0.240(1) 0.427(2) 0.348(1) 0.0571 Uiso 0.50 calc G . .
H(2) H 0.247(1) 0.452(2) 0.261(1) 0.0571 Uiso 0.50 calc G . .
H(3) H 0.164(2) 0.423(1) 0.1800(10) 0.0571 Uiso 0.50 calc G . .
H(4) H 0.074(1) 0.371(2) 0.1853(9) 0.0571 Uiso 0.50 calc G . .
H(5) H 0.068(1) 0.346(2) 0.272(1) 0.0571 Uiso 0.50 calc G . .
H(6) H 0.4140(9) 0.333(2) 0.6312(10) 0.0349 Uiso 0.50 calc G . .
H(7) H 0.4187(10) 0.344(2) 0.7228(8) 0.0349 Uiso 0.50 calc G . .
H(8) H 0.333(1) 0.387(1) 0.7412(7) 0.0349 Uiso 0.50 calc G . .
H(9) H 0.244(1) 0.421(2) 0.668(1) 0.0349 Uiso 0.50 calc G . .
H(10) H 0.2389(8) 0.410(2) 0.5763(9) 0.0349 Uiso 0.50 calc G . .
H(11) H 0.192(1) -0.029(2) 0.531(2) 0.0854 Uiso 0.50 calc G . .
H(12) H 0.167(2) -0.056(3) 0.610(1) 0.0854 Uiso 0.50 calc G . .
H(13) H 0.072(2) -0.020(2) 0.611(1) 0.0854 Uiso 0.50 calc G . .
H(14) H 0.001(1) 0.044(3) 0.535(2) 0.0854 Uiso 0.50 calc G . .
H(15) H 0.026(1) 0.070(2) 0.457(1) 0.0854 Uiso 0.50 calc G . .
H(16) H 0.058(1) -0.067(2) 0.431(1) 0.1971 Uiso 1.00 calc G . .
H(17) H 0.023(2) -0.189(2) 0.392(2) 0.1971 Uiso 1.00 calc G . .
H(18) H 0.033(1) -0.227(1) 0.309(2) 0.1971 Uiso 1.00 calc G . .
H(19) H 0.078(1) -0.142(2) 0.264(1) 0.1971 Uiso 1.00 calc G . .
H(20) H 0.113(1) -0.019(2) 0.302(1) 0.1971 Uiso 1.00 calc G . .
H(21) H 0.2831 -0.1773 0.3713 0.1007 Uiso 1.00 calc . . .
H(22) H 0.2541 -0.2472 0.3327 0.1007 Uiso 1.00 calc . . .
H(23) H 0.2129 -0.1813 0.3410 0.1007 Uiso 1.00 calc . . .
H(24) H 0.2309 -0.4240 0.3525 0.0840 Uiso 1.00 calc . . .
H(25) H 0.2656 -0.3546 0.3389 0.0840 Uiso 1.00 calc . . .
H(26) H 0.3000 -0.4126 0.3858 0.0840 Uiso 1.00 calc . . .
H(27) H 0.2126 -0.3437 0.5699 0.1133 Uiso 1.00 calc . . .
H(28) H 0.1872 -0.4153 0.5319 0.1133 Uiso 1.00 calc . . .
H(29) H 0.2566 -0.4086 0.5654 0.1133 Uiso 1.00 calc . . .
H(30) H 0.2481 -0.2190 0.5736 0.1179 Uiso 1.00 calc . . .
H(31) H 0.2142 -0.1532 0.5330 0.1179 Uiso 1.00 calc . . .
H(32) H 0.1782 -0.2244 0.5423 0.1179 Uiso 1.00 calc . . .
H(33) H 0.3524(9) -0.035(1) 0.6123(9) 0.1168 Uiso 1.00 calc G . .
H(34) H 0.380(1) -0.166(2) 0.6346(9) 0.1168 Uiso 1.00 calc G . .
H(35) H 0.407(1) -0.2446(9) 0.573(1) 0.1168 Uiso 1.00 calc G . .
H(36) H 0.406(1) -0.193(1) 0.489(1) 0.1168 Uiso 1.00 calc G . .
H(37) H 0.379(1) -0.062(1) 0.4668(7) 0.1168 Uiso 1.00 calc G . .
H(43) H 0.377(1) 0.494(2) 0.5891(9) 0.0488 Uiso 0.50 calc G . .
H(44) H 0.414(2) 0.613(1) 0.569(1) 0.0488 Uiso 0.50 calc G . .
H(45) H 0.438(1) 0.626(1) 0.489(1) 0.0488 Uiso 0.50 calc G . .
H(46) H 0.425(1) 0.519(2) 0.4293(10) 0.0488 Uiso 0.50 calc G . .
H(47) H 0.388(1) 0.400(1) 0.449(1) 0.0488 Uiso 0.50 calc G . .
H(48) H 0.397(1) 0.450(2) 0.581(1) 0.0660 Uiso 0.50 calc G . .
H(49) H 0.451(2) 0.568(2) 0.596(1) 0.0660 Uiso 0.50 calc G . .
H(50) H 0.468(2) 0.630(1) 0.522(2) 0.0660 Uiso 0.50 calc G . .
H(51) H 0.431(2) 0.574(2) 0.434(1) 0.0660 Uiso 0.50 calc G . .
H(52) H 0.376(2) 0.457(2) 0.4188(9) 0.0660 Uiso 0.50 calc G . .
H(53) H 0.092(2) 0.410(2) 0.464(1) 0.0737 Uiso 0.50 calc G . .
H(54) H 0.060(1) 0.528(2) 0.491(1) 0.0737 Uiso 0.50 calc G . .
H(55) H 0.049(2) 0.640(2) 0.435(2) 0.0737 Uiso 0.50 calc G . .
H(56) H 0.070(2) 0.633(2) 0.354(2) 0.0737 Uiso 0.50 calc G . .
H(57) H 0.102(1) 0.514(2) 0.328(1) 0.0737 Uiso 0.50 calc G . .
H(58) H 0.4568(9) 0.050(2) 0.4698(8) 0.0481 Uiso 0.50 calc G . .
H(59) H 0.5015(8) 0.036(2) 0.4027(10) 0.0481 Uiso 0.50 calc G . .
H(60) H 0.440(1) 0.012(2) 0.3101(8) 0.0481 Uiso 0.50 calc G . .
H(61) H 0.3338(10) 0.003(2) 0.2846(7) 0.0481 Uiso 0.50 calc G . .
H(62) H 0.2891(8) 0.017(2) 0.3516(9) 0.0481 Uiso 0.50 calc G . .
H(63) H 0.063(5) 0.457(7) 0.322(4) 0.3604 Uiso 0.50 calc G . .
H(64) H -0.017(4) 0.543(7) 0.316(5) 0.3604 Uiso 0.50 calc G . .
H(65) H -0.026(4) 0.593(5) 0.397(8) 0.3604 Uiso 0.50 calc G . .
H(66) H 0.044(6) 0.556(7) 0.484(5) 0.3604 Uiso 0.50 calc G . .
H(67) H 0.123(5) 0.469(7) 0.490(4) 0.3604 Uiso 0.50 calc G . .

loop_
_atom_site_aniso_label
_atom_site_aniso_U_11
_atom_site_aniso_U_22
_atom_site_aniso_U_33
_atom_site_aniso_U_12
_atom_site_aniso_U_13
_atom_site_aniso_U_23
Pt(1) 0.0504(4) 0.0152(3) 0.0402(4) 0.0037(4) 0.0111(3) -0.0010(3)
Pt(2) 0.0374(3) 0.0149(2) 0.0323(3) 0.0023(4) 0.0104(3) -0.0008(3)
Pt(3) 0.0539(5) 0.0149(3) 0.0427(4) 0.0032(4) 0.0133(4) 0.0005(3)
Cl(1) 0.191(9) 0.160(9) 0.141(8) -0.024(8) 0.061(7) -0.044(7)
Cl(2) 0.167(9) 0.22(1) 0.141(8) -0.021(8) 0.038(7) 0.081(7)
Cl(3) 0.29(1) 0.22(1) 0.20(1) 0.01(1) 0.06(1) 0.06(1)
Cl(4) 0.52(2) 0.26(2) 0.20(1) 0.14(2) 0.20(1) 0.08(1)
Cl(5) 0.26(2) 0.35(2) 0.16(1) 0.03(2) 0.02(1) -0.01(1)
Cl(6) 0.225(10) 0.30(2) 0.36(1) -0.05(1) 0.219(9) -0.09(1)
P(11) 0.024(5) 0.023(4) 0.019(4) 0.009(4) 0.013(4) 0.001(3)
P(12) 0.027(4) 0.015(3) 0.015(4) 0.006(4) 0.014(3) 0.001(3)
P(13) 0.048(6) 0.014(4) 0.017(4) -0.013(4) 0.014(4) -0.008(3)
P(21) 0.054(7) 0.037(6) 0.056(7) 0.002(5) 0.016(6) -0.001(5)
P(22) 0.031(5) 0.030(5) 0.058(7) 0.015(5) 0.005(5) 0.004(5)
P(23) 0.084(9) 0.017(5) 0.071(8) -0.017(5) 0.017(7) 0.003(5)
P(31) 0.028(5) 0.019(4) 0.021(5) -0.008(4) -0.005(4) -0.013(3)
P(32) 0.032(4) 0.014(4) 0.019(4) 0.004(4) 0.017(3) -0.001(3)
P(33) 0.042(6) 0.019(4) 0.021(4) 0.010(4) 0.012(4) 0.002(4)
P(41) 0.053(7) 0.037(6) 0.051(7) 0.000(5) 0.006(6) -0.006(5)
P(42) 0.062(7) 0.034(5) 0.055(7) 0.012(6) 0.016(6) 0.010(5)
P(43) 0.054(7) 0.025(5) 0.11(1) 0.018(5) 0.027(7) -0.004(6)
P(51) 0.051(4) 0.104(5) 0.082(5) 0.002(4) 0.014(4) 0.012(4)
P(52) 0.066(5) 0.106(6) 0.115(7) -0.002(5) 0.000(5) 0.039(5)
F(11) 0.051(9) 0.08(1) 0.22(2) 0.017(8) 0.00(1) 0.00(1)
F(12) 0.11(1) 0.17(2) 0.17(2) 0.01(1) 0.05(1) 0.08(1)
F(13) 0.06(1) 0.23(2) 0.27(2) 0.05(1) 0.05(1) 0.15(2)
F(14) 0.11(1) 0.25(2) 0.12(2) 0.00(1) -0.04(1) -0.08(1)
F(15) 0.10(1) 0.17(2) 0.11(1) 0.01(1) 0.02(1) -0.02(1)
F(16) 0.067(9) 0.23(2) 0.12(1) -0.03(1) 0.020(9) 0.05(1)
F(21) 0.10(1) 0.25(3) 0.32(3) -0.07(1) -0.06(2) 0.11(2)
F(22) 0.07(1) 0.18(2) 0.22(2) 0.02(1) 0.03(1) 0.05(2)
F(23) 0.35(4) 0.23(3) 0.14(2) 0.01(3) 0.08(2) 0.06(2)
F(24) 0.35(3) 0.24(3) 0.19(2) 0.12(2) 0.12(2) 0.06(2)
F(25) 0.09(1) 0.13(2) 0.45(4) 0.00(1) 0.00(2) 0.07(2)
F(26) 0.10(1) 0.21(2) 0.36(3) 0.08(1) 0.07(2) 0.12(2)

loop_
_geom_bond_atom_site_label_1
_geom_bond_atom_site_label_2
_geom_bond_distance
_geom_bond_site_symmetry_1
_geom_bond_site_symmetry_2
_geom_bond_publ_flag
Pt(1) Pt(2) 2.7020(8) . . yes
Pt(1) P(11) 2.217(7) . . yes
Pt(1) P(21) 2.39(1) . . yes
Pt(1) P(31) 2.319(8) . . yes
Pt(1) P(41) 2.21(1) . . yes
Pt(1) C(1) 1.93(2) . . yes
Pt(2) Pt(3) 2.6966(8) . . yes
Pt(2) P(12) 2.271(8) . . yes
Pt(2) P(22) 2.300(9) . . yes
Pt(2) P(32) 2.255(9) . . yes
Pt(2) P(42) 2.21(1) . . yes
Pt(3) P(13) 2.312(8) . . yes
Pt(3) P(23) 2.24(1) . . yes
Pt(3) P(33) 2.282(8) . . yes
Pt(3) P(43) 2.29(1) . . yes
Pt(3) C(2) 1.98(2) . . yes
Cl(1) C(202) 1.73(3) . . yes
Cl(2) C(202) 1.76(4) . . yes
Cl(3) C(201) 1.76(7) . . yes
Cl(4) C(201) 1.66(7) . . yes
Cl(5) C(203) 1.72(7) . . yes
Cl(6) C(203) 1.79(6) . . yes
P(11) P(21) 1.38(2) . . yes
P(11) P(22) 2.49(1) . . yes
P(11) C(3) 1.84(3) . . yes
P(11) C(75) 1.88(4) . . yes
P(11) C(21) 1.79(2) . . yes
P(12) P(22) 1.48(2) . . yes
P(12) P(23) 2.49(1) . . yes
P(12) C(3) 1.73(2) . . yes
P(12) C(4) 1.97(2) . . yes
P(12) C(93) 2.19(5) . . yes
P(12) C(99) 1.82(4) . . yes
P(13) P(23) 1.30(2) . . yes
P(13) C(4) 1.71(2) . . yes
P(13) C(51) 1.81(2) . . yes
P(13) C(63) 1.84(2) . . yes
P(21) C(3) 1.42(3) . . yes
P(21) C(21) 2.15(2) . . yes
P(21) C(27) 1.81(3) . . yes
P(22) C(3) 2.04(3) . . yes
P(22) C(4) 1.72(2) . . yes
P(22) C(81) 1.86(5) . . yes
P(23) C(4) 1.88(2) . . yes
P(23) C(93) 1.90(5) . . yes
P(23) C(69) 1.85(2) . . yes
P(23) C(63) 1.87(2) . . yes
P(23) C(68) 2.11(3) . . yes
P(31) P(41) 1.35(2) . . yes
P(31) P(42) 2.43(1) . . yes
P(31) C(5) 1.85(3) . . yes
P(31) C(102) 1.79(4) . . yes
P(31) C(33) 1.90(2) . . yes
P(32) P(42) 1.41(2) . . yes
P(32) P(43) 2.41(1) . . yes
P(32) C(5) 1.77(2) . . yes
P(32) C(6) 1.99(2) . . yes
P(32) C(85) 1.78(4) . . yes
P(33) P(43) 1.38(2) . . yes
P(33) C(6) 1.64(2) . . yes
P(33) C(45) 1.80(2) . . yes
P(33) C(57) 1.90(3) . . yes
P(33) C(112) 2.08(8) . . yes
P(41) C(5) 1.73(2) . . yes
P(41) C(33) 2.08(2) . . yes
P(41) C(39) 1.76(3) . . yes
P(42) C(5) 2.02(3) . . yes
P(42) C(6) 1.73(2) . . yes
P(42) C(108) 1.81(5) . . yes
P(43) C(6) 1.84(2) . . yes
P(43) C(91) 1.92(6) . . yes
P(43) C(57) 1.96(2) . . yes
P(43) C(58) 2.14(3) . . yes
P(43) C(112) 1.92(6) . . yes
P(51) F(11) 1.56(2) . . yes
P(51) F(12) 1.63(2) . . yes
P(51) F(13) 1.59(2) . . yes
P(51) F(14) 1.55(2) . . yes
P(51) F(15) 1.53(2) . . yes
P(51) F(16) 1.56(2) . . yes
P(52) F(21) 1.51(2) . . yes
P(52) F(22) 1.51(2) . . yes
P(52) F(23) 1.58(4) . . yes
P(52) F(24) 1.50(4) . . yes
P(52) F(25) 1.55(2) . . yes
P(52) F(26) 1.54(2) . . yes
N(1) C(1) 1.16(3) . . yes
N(1) C(11) 1.47(2) . . yes
N(2) C(2) 1.02(2) . 1_545 yes
N(2) C(14) 1.57(2) . . yes
C(11) C(12) 1.50(3) . . yes
C(11) C(16) 1.33(3) . . yes
C(12) C(13) 1.39(3) . . yes
C(12) C(17) 1.46(4) . . yes
C(13) C(14) 1.32(3) . . yes
C(13) C(18) 1.56(4) . . yes
C(14) C(15) 1.45(3) . . yes
C(15) C(16) 1.41(3) . . yes
C(15) C(19) 1.49(3) . . yes
C(16) C(20) 1.47(3) . . yes
C(75) C(76) 1.38(5) . . yes
C(75) C(80) 1.53(4) . . yes
C(75) C(81) 1.14(6) . . yes
C(76) C(77) 1.31(6) . . yes
C(76) C(81) 1.29(5) . . yes
C(76) C(84) 1.41(9) . . yes
C(77) C(78) 1.38(6) . . yes
C(77) C(81) 1.82(8) . . yes
C(77) C(84) 1.04(9) . . yes
C(78) C(79) 1.41(6) . . yes
C(78) C(83) 1.27(9) . . yes
C(79) C(80) 1.52(5) . . yes
C(79) C(82) 1.30(8) . . yes
C(79) C(83) 1.66(9) . . yes
C(80) C(81) 1.84(5) . . yes
C(80) C(82) 1.11(7) . . yes
C(81) C(82) 1.84(6) . . yes
C(83) C(84) 1.64(9) . . yes
C(85) C(86) 1.34(6) . . yes
C(85) C(90) 1.47(4) . . yes
C(85) C(91) 1.01(6) . . yes
C(85) C(92) 1.67(6) . . yes
C(86) C(87) 1.28(6) . . yes
C(86) C(91) 1.68(7) . . yes
C(86) C(92) 0.86(6) . . yes
C(87) C(88) 1.24(5) . . yes
C(87) C(92) 1.29(6) . . yes
C(88) C(89) 1.55(5) . . yes
C(89) C(90) 1.42(5) . . yes
C(90) C(91) 1.53(5) . . yes
C(91) C(92) 1.45(7) . . yes
C(93) C(94) 1.44(4) . . yes
C(93) C(98) 1.44(6) . . yes
C(93) C(99) 1.09(5) . . yes
C(94) C(95) 1.25(4) . . yes
C(94) C(99) 1.31(3) . . yes
C(95) C(96) 1.81(5) . . yes
C(95) C(101) 1.59(6) . . yes
C(96) C(97) 1.11(5) . . yes
C(96) C(101) 0.83(6) . . yes
C(97) C(98) 1.68(6) . . yes
C(97) C(100) 1.30(5) . . yes
C(97) C(101) 1.50(5) . . yes
C(98) C(99) 1.77(5) . . yes
C(98) C(100) 1.16(6) . . yes
C(99) C(100) 1.62(5) . . yes
C(102) C(103) 1.46(4) . . yes
C(102) C(107) 1.38(4) . . yes
C(102) C(108) 1.02(6) . . yes
C(102) C(111) 1.56(5) . . yes
C(103) C(104) 1.40(6) . . yes
C(103) C(108) 1.24(6) . . yes
C(103) C(109) 1.31(6) . . yes
C(104) C(105) 1.52(5) . . yes
C(104) C(109) 0.87(7) . . yes
C(104) C(110) 1.94(9) . . yes
C(105) C(106) 1.30(5) . . yes
C(105) C(109) 1.84(6) . . yes
C(105) C(110) 1.04(10) . . yes
C(106) C(107) 1.60(6) . . yes
C(106) C(110) 1.2(1) . . yes
C(106) C(111) 1.29(6) . . yes
C(107) C(108) 1.83(5) . . yes
C(107) C(111) 0.87(6) . . yes
C(108) C(111) 1.45(5) . . yes
C(109) C(110) 1.75(9) . . yes
C(21) C(22) 1.39(3) . . yes
C(21) C(26) 1.39(3) . . yes
C(22) C(23) 1.39(3) . . yes
C(23) C(24) 1.39(3) . . yes
C(24) C(25) 1.39(3) . . yes
C(25) C(26) 1.39(3) . . yes
C(33) C(34) 1.39(4) . . yes
C(33) C(38) 1.39(4) . . yes
C(34) C(35) 1.39(4) . . yes
C(35) C(36) 1.39(5) . . yes
C(36) C(37) 1.39(4) . . yes
C(37) C(38) 1.39(4) . . yes
C(27) C(32) 1.39(3) . . yes
C(27) C(28) 1.39(2) . . yes
C(32) C(31) 1.39(3) . . yes
C(31) C(30) 1.39(3) . . yes
C(30) C(29) 1.39(3) . . yes
C(29) C(28) 1.39(3) . . yes
C(39) C(44) 1.39(3) . . yes
C(39) C(40) 1.39(4) . . yes
C(44) C(43) 1.39(5) . . yes
C(43) C(42) 1.39(5) . . yes
C(42) C(41) 1.39(4) . . yes
C(41) C(40) 1.39(5) . . yes
C(45) C(46) 1.39(3) . . yes
C(45) C(50) 1.39(3) . . yes
C(46) C(47) 1.39(4) . . yes
C(47) C(48) 1.39(3) . . yes
C(48) C(49) 1.39(4) . . yes
C(49) C(50) 1.39(3) . . yes
C(51) C(52) 1.39(3) . . yes
C(51) C(56) 1.39(2) . . yes
C(52) C(53) 1.39(3) . . yes
C(53) C(54) 1.39(2) . . yes
C(54) C(55) 1.39(3) . . yes
C(55) C(56) 1.39(3) . . yes
C(69) C(64) 1.39(3) . . yes
C(69) C(74) 1.39(4) . . yes
C(69) C(63) 0.61(4) . . yes
C(69) C(70) 1.76(3) . . yes
C(69) C(68) 0.80(4) . . yes
C(64) C(71) 1.39(4) . . yes
C(64) C(63) 1.04(3) . . yes
C(64) C(70) 0.62(3) . . yes
C(64) C(65) 1.64(3) . . yes
C(71) C(72) 1.39(4) . . yes
C(71) C(70) 1.37(4) . . yes
C(71) C(65) 0.75(3) . . yes
C(71) C(66) 1.64(4) . . yes
C(72) C(73) 1.39(4) . . yes
C(72) C(65) 1.35(5) . . yes
C(72) C(66) 0.59(3) . . yes
C(72) C(67) 1.77(3) . . yes
C(73) C(74) 1.39(4) . . yes
C(73) C(66) 1.01(4) . . yes
C(73) C(67) 0.63(3) . . yes
C(74) C(67) 0.80(3) . . yes
C(74) C(68) 0.77(3) . . yes
C(63) C(70) 1.39(3) . . yes
C(63) C(68) 1.39(3) . . yes
C(70) C(65) 1.39(3) . . yes
C(65) C(66) 1.39(4) . . yes
C(66) C(67) 1.39(3) . . yes
C(67) C(68) 1.39(3) . . yes
C(57) C(62) 1.39(4) . . yes
C(57) C(58) 1.39(4) . . yes
C(57) C(112) 0.3(1) . . yes
C(57) C(114) 1.19(7) . . yes
C(57) C(113) 1.73(10) . . yes
C(62) C(61) 1.39(4) . . yes
C(62) C(112) 1.57(9) . . yes
C(62) C(114) 1.04(8) . . yes
C(61) C(60) 1.39(5) . . yes
C(61) C(115) 1.72(8) . . yes
C(60) C(59) 1.39(4) . . yes
C(60) C(116) 1.37(7) . . yes
C(60) C(117) 1.3(1) . . yes
C(59) C(58) 1.39(4) . . yes
C(59) C(116) 1.77(9) . . yes
C(59) C(117) 0.48(9) . . yes
C(59) C(113) 0.97(9) . . yes
C(58) C(112) 1.1(1) . . yes
C(58) C(117) 1.73(10) . . yes
C(58) C(113) 0.59(8) . . yes
C(112) C(114) 1.4(1) . . yes
C(112) C(113) 1.4(1) . . yes
C(114) C(115) 1.4(1) . . yes
C(115) C(116) 1.4(2) . . yes
C(116) C(117) 1.4(1) . . yes
C(117) C(113) 1.4(1) . . yes
